data_4100103
_journal_name_full 'Journal of the American Chemical Society'
_journal_paper_doi 10.1021/ja0424631
_journal_year 2005
_chemical_formula_sum 'C184 H150 Cl10 N44 O46'
_chemical_formula_weight 4067.98
_space_group_IT_number 14
_symmetry_cell_setting monoclinic
_symmetry_space_group_name_Hall '-P 2ybc'
_symmetry_space_group_name_H-M 'P 1 21/c 1'
_cell_angle_alpha 90.00
_cell_angle_beta 91.670(2)
_cell_angle_gamma 90.00
_cell_formula_units_Z 4
_cell_length_a 27.8066(6)
_cell_length_b 14.6508(3)
_cell_length_c 44.3633(9)
_cell_measurement_temperature 193(2)
_cell_volume 18065.4(7)
_exptl_crystal_density_diffrn 1.496
_cod_original_sg_symbol_H-M 'P 21/c'
_cod_database_code 4100103

loop_
_symmetry_equiv_pos_as_xyz
'x, y, z'
'-x, y+1/2, -z+1/2'
'-x, -y, -z'
'x, -y-1/2, z-1/2'

loop_
_atom_site_label
_atom_site_type_symbol
_atom_site_fract_x
_atom_site_fract_y
_atom_site_fract_z
_atom_site_U_iso_or_equiv
_atom_site_adp_type
_atom_site_occupancy
_atom_site_symmetry_multiplicity
_atom_site_calc_flag
_atom_site_refinement_flags
_atom_site_disorder_assembly
_atom_site_disorder_group
Cl1 Cl 0.17223(18) 0.1475(3) 0.46300(11) 0.056(2) Uiso 1 1 d U . .
Cl2 Cl 0.07536(17) 0.1689(3) 0.48312(11) 0.053(2) Uiso 1 1 d U . .
Cl3 Cl 0.42931(18) 0.8410(4) 0.01645(12) 0.062(2) Uiso 1 1 d U . .
Cl4 Cl 0.3314(2) 0.8105(4) 0.03048(14) 0.102(3) Uiso 1 1 d U . .
Cl5 Cl 0.1050(2) 0.0025(4) 0.45502(13) 0.085(2) Uiso 1 1 d U . .
Cl6 Cl 0.3771(2) 0.9743(4) 0.04842(14) 0.103(3) Uiso 1 1 d U . .
O201 O 0.4556(3) 0.0253(7) 0.3801(2) 0.031(4) Uiso 1 1 d . . .
O202 O 0.3989(4) 0.2170(7) 0.3794(2) 0.036(4) Uiso 1 1 d . . .
O203 O 0.1036(4) 0.7446(8) 0.1229(2) 0.053(4) Uiso 1 1 d . . .
O204 O 0.0462(4) 0.9370(7) 0.1198(2) 0.038(4) Uiso 1 1 d . . .
Cl25 Cl 0.1930(3) 0.4256(6) 0.2308(2) 0.187(4) Uiso 1 1 d DU . .
Cl26 Cl 0.1489(3) 0.3298(6) 0.2762(2) 0.186(4) Uiso 1 1 d DU . .
Cl27 Cl 0.3506(4) 0.6437(7) 0.2241(2) 0.197(4) Uiso 1 1 d DU . .
Cl28 Cl 0.3068(4) 0.5403(7) 0.2682(2) 0.219(4) Uiso 1 1 d DU . .
O209 O 0.2494(5) 0.6440(8) 0.2276(3) 0.061(4) Uiso 1 1 d DU . .
O210 O 0.2513(5) 0.3317(8) 0.2757(3) 0.059(4) Uiso 1 1 d DU . .
C250 C 0.2910(9) 0.613(2) 0.2358(7) 0.215(16) Uiso 1 1 d DU . .
C251 C 0.2098(9) 0.345(2) 0.2630(6) 0.188(14) Uiso 1 1 d DU . .
O1 O 0.5601(4) -0.2193(8) 0.4352(2) 0.034(4) Uiso 1 1 d U . .
O2 O 0.4965(4) -0.2579(8) 0.4632(3) 0.036(4) Uiso 1 1 d U . .
O3 O 0.5059(4) 0.0585(7) 0.4348(2) 0.028(4) Uiso 1 1 d U . .
O4 O 0.4108(4) 0.2622(7) 0.4927(3) 0.029(4) Uiso 1 1 d U . .
O5 O 0.5223(4) 0.4387(8) 0.3657(2) 0.034(4) Uiso 1 1 d U . .
O6 O 0.5107(5) -0.0284(9) 0.2701(3) 0.064(5) Uiso 1 1 d U . .
O7 O 0.3230(4) -0.2035(9) 0.3551(3) 0.052(4) Uiso 1 1 d U . .
O8 O 0.3406(4) 0.1211(7) 0.3388(2) 0.028(4) Uiso 1 1 d U . .
O9 O 0.2312(4) 0.2927(8) 0.3973(3) 0.058(4) Uiso 1 1 d U . .
O10 O 0.2625(4) 0.3793(11) 0.3589(3) 0.053(4) Uiso 1 1 d U . .
O11 O 0.4235(4) -0.1785(8) 0.3974(3) 0.031(4) Uiso 1 1 d U . .
O12 O 0.3689(4) -0.2281(9) 0.4296(2) 0.037(4) Uiso 1 1 d U . .
O13 O 0.3775(4) 0.0940(8) 0.4182(2) 0.038(4) Uiso 1 1 d U . .
O14 O 0.2745(4) 0.2620(7) 0.4814(3) 0.035(4) Uiso 1 1 d U . .
O15 O 0.3735(4) 0.5527(10) 0.3739(3) 0.052(4) Uiso 1 1 d U . .
O16 O 0.4201(5) 0.2073(10) 0.2423(3) 0.084(5) Uiso 1 1 d U . .
O17 O 0.2608(5) -0.1442(11) 0.2852(3) 0.069(5) Uiso 1 1 d U . .
O18 O 0.2196(4) 0.1614(8) 0.3118(2) 0.027(4) Uiso 1 1 d U . .
O19 O 0.1013(4) 0.1752(8) 0.3866(3) 0.037(4) Uiso 1 1 d U . .
O20 O 0.1119(4) 0.3126(9) 0.3627(2) 0.026(4) Uiso 1 1 d U . .
O21 O 0.0852(4) 0.7090(7) 0.0074(3) 0.034(4) Uiso 1 1 d U . .
O22 O 0.2347(5) 0.5807(12) 0.1449(3) 0.080(5) Uiso 1 1 d U . .
O23 O 0.2642(5) 0.6669(10) 0.1033(4) 0.088(5) Uiso 1 1 d U . .
O24 O 0.1604(4) 0.8435(7) 0.1629(2) 0.028(4) Uiso 1 1 d U . .
O25 O 0.1822(4) 1.1652(9) 0.1449(3) 0.047(4) Uiso 1 1 d U . .
O26 O 0.3904(4) 0.6634(9) 0.1377(2) 0.028(4) Uiso 1 1 d U . .
O27 O 0.3955(4) 0.7988(8) 0.1127(3) 0.038(4) Uiso 1 1 d U . .
O28 O 0.2806(4) 0.8089(8) 0.1893(2) 0.026(4) Uiso 1 1 d U . .
O29 O 0.2373(5) 1.1131(11) 0.2173(3) 0.066(5) Uiso 1 1 d U . .
O30 O 0.0795(5) 0.7621(10) 0.2599(3) 0.081(5) Uiso 1 1 d U . .
O31 O 0.1250(4) 0.4064(9) 0.1318(3) 0.045(4) Uiso 1 1 d U . .
O32 O 0.2191(4) 0.6795(7) 0.0187(3) 0.036(4) Uiso 1 1 d U . .
O33 O 0.1196(4) 0.8566(8) 0.0815(2) 0.038(4) Uiso 1 1 d U . .
O34 O 0.1368(4) 1.1799(8) 0.0711(2) 0.030(4) Uiso 1 1 d U . .
O35 O 0.0807(4) 1.1330(8) 0.1032(2) 0.028(4) Uiso 1 1 d U . .
O36 O -0.0594(4) 1.1907(8) 0.0673(2) 0.031(4) Uiso 1 1 d U . .
O37 O 0.0048(4) 1.2313(8) 0.0394(2) 0.034(4) Uiso 1 1 d U . .
O38 O -0.0079(4) 0.9144(7) 0.0664(3) 0.033(4) Uiso 1 1 d U . .
O39 O -0.0204(4) 0.5305(8) 0.1356(2) 0.033(4) Uiso 1 1 d U . .
O40 O -0.0084(4) 1.0023(8) 0.2292(3) 0.052(4) Uiso 1 1 d U . .
N1 N 0.5100(5) -0.1113(11) 0.4473(3) 0.030(5) Uiso 1 1 d U . .
H1N H 0.5262 -0.0808 0.4338 0.036 Uiso 1 1 calc R . .
N2 N 0.4773(6) 0.0289(13) 0.4569(4) 0.035(5) Uiso 1 1 d U . .
N3 N 0.4569(4) 0.1774(11) 0.4617(3) 0.017(4) Uiso 1 1 d U . .
H3N H 0.4773 0.1834 0.4470 0.021 Uiso 1 1 calc R . .
N4 N 0.4692(5) 0.3243(10) 0.4258(3) 0.023(5) Uiso 1 1 d U . .
N5 N 0.4884(5) 0.2969(11) 0.3666(3) 0.027(5) Uiso 1 1 d U . .
H5N H 0.4697 0.2623 0.3775 0.033 Uiso 1 1 calc R . .
N6 N 0.4876(5) 0.1731(12) 0.3361(3) 0.031(5) Uiso 1 1 d U . .
N7 N 0.4793(5) 0.0371(12) 0.3105(3) 0.037(5) Uiso 1 1 d U . .
H7N H 0.4611 0.0251 0.3259 0.044 Uiso 1 1 calc R . .
N8 N 0.4167(5) -0.0965(10) 0.3148(3) 0.025(5) Uiso 1 1 d U . .
N9 N 0.3409(5) -0.0548(11) 0.3451(3) 0.031(5) Uiso 1 1 d U . .
H9N H 0.3605 -0.0195 0.3351 0.038 Uiso 1 1 calc R . .
N10 N 0.3084(5) 0.0825(12) 0.3573(3) 0.024(5) Uiso 1 1 d U . .
N11 N 0.2830(5) 0.2345(11) 0.3645(3) 0.024(5) Uiso 1 1 d U . .
H11N H 0.3067 0.2483 0.3526 0.028 Uiso 1 1 calc R . .
N12 N 0.3802(5) -0.0773(10) 0.4196(3) 0.014(4) Uiso 1 1 d U . .
H12N H 0.3969 -0.0403 0.4083 0.017 Uiso 1 1 calc R . .
N13 N 0.3461(6) 0.0558(12) 0.4363(3) 0.029(5) Uiso 1 1 d U . .
N14 N 0.3223(5) 0.2013(12) 0.4461(3) 0.024(5) Uiso 1 1 d U . .
H14N H 0.3413 0.2137 0.4312 0.029 Uiso 1 1 calc R . .
N15 N 0.3376(5) 0.3763(11) 0.4231(3) 0.029(5) Uiso 1 1 d U . .
N16 N 0.3732(4) 0.4007(10) 0.3665(3) 0.027(5) Uiso 1 1 d U . .
H16N H 0.3694 0.3478 0.3755 0.032 Uiso 1 1 calc R . .
N17 N 0.3748(5) 0.3166(11) 0.3239(4) 0.030(5) Uiso 1 1 d U . .
N18 N 0.3760(5) 0.2142(11) 0.2836(3) 0.035(5) Uiso 1 1 d U . .
H18N H 0.3557 0.1844 0.2949 0.042 Uiso 1 1 calc R . .
N19 N 0.3349(6) 0.0473(12) 0.2692(3) 0.033(5) Uiso 1 1 d U . .
N20 N 0.2527(5) 0.0058(10) 0.2961(3) 0.028(5) Uiso 1 1 d U . .
H20N H 0.2643 0.0609 0.2934 0.033 Uiso 1 1 calc R . .
N21 N 0.1971(6) 0.0871(11) 0.3216(3) 0.027(5) Uiso 1 1 d U . .
N22 N 0.1466(5) 0.1882(10) 0.3456(3) 0.023(5) Uiso 1 1 d U . .
H22N H 0.1594 0.2282 0.3334 0.028 Uiso 1 1 calc R . .
N23 N 0.2171(5) 0.7224(11) 0.1377(3) 0.025(5) Uiso 1 1 d U . .
H23N H 0.1937 0.7109 0.1501 0.030 Uiso 1 1 calc R . .
N24 N 0.1941(6) 0.8735(12) 0.1438(3) 0.030(5) Uiso 1 1 d U . .
N25 N 0.1638(5) 1.0176(11) 0.1550(3) 0.031(5) Uiso 1 1 d U . .
H25N H 0.1439 0.9853 0.1658 0.037 Uiso 1 1 calc R . .
N26 N 0.0880(5) 1.0641(10) 0.1849(3) 0.022(5) Uiso 1 1 d U . .
N27 N 0.0229(5) 0.9312(12) 0.1894(3) 0.033(5) Uiso 1 1 d U . .
H27N H 0.0424 0.9410 0.1745 0.039 Uiso 1 1 calc R . .
N28 N 0.3532(5) 0.7865(10) 0.1558(3) 0.025(5) Uiso 1 1 d U . .
H28N H 0.3415 0.7468 0.1686 0.030 Uiso 1 1 calc R . .
N29 N 0.3030(5) 0.8824(11) 0.1795(3) 0.017(4) Uiso 1 1 d U . .
N30 N 0.2470(5) 0.9632(9) 0.2059(3) 0.023(5) Uiso 1 1 d U . .
H30N H 0.2358 0.9077 0.2087 0.028 Uiso 1 1 calc R . .
N31 N 0.1638(6) 0.9193(12) 0.2324(3) 0.033(5) Uiso 1 1 d U . .
N32 N 0.1235(5) 0.7520(10) 0.2184(3) 0.031(5) Uiso 1 1 d U . .
H32N H 0.1445 0.7805 0.2072 0.038 Uiso 1 1 calc R . .
N33 N 0.1245(5) 0.6479(11) 0.1790(4) 0.025(5) Uiso 1 1 d U . .
N34 N 0.1250(4) 0.5592(10) 0.1369(4) 0.034(5) Uiso 1 1 d U . .
H34N H 0.1287 0.6103 0.1269 0.041 Uiso 1 1 calc R . .
N35 N 0.1588(5) 0.5742(11) 0.0793(4) 0.027(5) Uiso 1 1 d U . .
N36 N 0.1747(4) 0.7438(11) 0.0542(3) 0.023(5) Uiso 1 1 d U . .
H36N H 0.1555 0.7312 0.0691 0.028 Uiso 1 1 calc R . .
N37 N 0.1524(5) 0.8947(12) 0.0643(3) 0.021(5) Uiso 1 1 d U . .
N38 N 0.1224(5) 1.0294(10) 0.0811(3) 0.017(4) Uiso 1 1 d U . .
H38N H 0.1039 0.9938 0.0917 0.020 Uiso 1 1 calc R . .
N39 N -0.0090(5) 1.0831(10) 0.0550(3) 0.017(4) Uiso 1 1 d U . .
H39N H -0.0246 1.0518 0.0686 0.020 Uiso 1 1 calc R . .
N40 N 0.0206(5) 0.9436(11) 0.0451(3) 0.022(5) Uiso 1 1 d U . .
N41 N 0.0397(4) 0.7929(11) 0.0385(3) 0.019(4) Uiso 1 1 d U . .
H41N H 0.0195 0.7867 0.0533 0.023 Uiso 1 1 calc R . .
N42 N 0.0289(4) 0.6462(10) 0.0747(3) 0.018(4) Uiso 1 1 d U . .
N43 N 0.0123(4) 0.6730(10) 0.1344(3) 0.024(5) Uiso 1 1 d U . .
H43N H 0.0314 0.7070 0.1236 0.029 Uiso 1 1 calc R . .
N44 N 0.0147(5) 0.7956(12) 0.1638(3) 0.025(5) Uiso 1 1 d U . .
C1 C 0.6303(7) -0.3066(12) 0.4284(5) 0.032(6) Uiso 1 1 d U . .
C2 C 0.6644(6) -0.3049(10) 0.4517(4) 0.023(6) Uiso 1 1 d U . .
H2 H 0.6551 -0.3110 0.4720 0.028 Uiso 1 1 calc R . .
C3 C 0.7116(6) -0.2945(10) 0.4450(4) 0.020(6) Uiso 1 1 d U . .
H3 H 0.7348 -0.2917 0.4611 0.024 Uiso 1 1 calc R . .
C4 C 0.7274(7) -0.2877(11) 0.4162(4) 0.043(6) Uiso 1 1 d U . .
H4 H 0.7607 -0.2818 0.4124 0.052 Uiso 1 1 calc R . .
C5 C 0.6937(7) -0.2896(12) 0.3929(5) 0.057(7) Uiso 1 1 d U . .
H5A H 0.7030 -0.2830 0.3725 0.068 Uiso 1 1 calc R . .
C6 C 0.6456(8) -0.3015(12) 0.3997(5) 0.055(7) Uiso 1 1 d U . .
H6 H 0.6224 -0.3062 0.3836 0.067 Uiso 1 1 calc R . .
C7 C 0.5774(6) -0.3144(12) 0.4352(4) 0.028(6) Uiso 1 1 d U . .
H7A H 0.5601 -0.3508 0.4195 0.034 Uiso 1 1 calc R . .
H7B H 0.5730 -0.3434 0.4551 0.034 Uiso 1 1 calc R . .
C8 C 0.5195(8) -0.2032(17) 0.4495(5) 0.039(7) Uiso 1 1 d U . .
C9 C 0.4777(7) -0.0613(15) 0.4638(4) 0.027(6) Uiso 1 1 d U . .
C10 C 0.4477(6) -0.0935(13) 0.4862(4) 0.027(6) Uiso 1 1 d U . .
H10 H 0.4463 -0.1565 0.4912 0.032 Uiso 1 1 calc R . .
C11 C 0.4207(6) -0.0311(12) 0.5003(4) 0.022(6) Uiso 1 1 d U . .
H11A H 0.4002 -0.0514 0.5157 0.027 Uiso 1 1 calc R . .
C12 C 0.4213(6) 0.0616(11) 0.4935(4) 0.007(5) Uiso 1 1 d U . .
H12 H 0.4018 0.1038 0.5039 0.009 Uiso 1 1 calc R . .
C13 C 0.4510(6) 0.0899(15) 0.4713(4) 0.019(6) Uiso 1 1 d U . .
C14 C 0.4368(6) 0.2575(13) 0.4707(4) 0.019(6) Uiso 1 1 d U . .
C15 C 0.4526(6) 0.3401(13) 0.4536(4) 0.020(6) Uiso 1 1 d U . .
C16 C 0.4496(6) 0.4276(13) 0.4664(4) 0.029(6) Uiso 1 1 d U . .
H16 H 0.4368 0.4359 0.4858 0.035 Uiso 1 1 calc R . .
C17 C 0.4657(5) 0.5013(13) 0.4500(4) 0.026(6) Uiso 1 1 d U . .
H17 H 0.4658 0.5611 0.4583 0.031 Uiso 1 1 calc R . .
C18 C 0.4812(6) 0.4859(13) 0.4222(4) 0.032(6) Uiso 1 1 d U . .
H18 H 0.4910 0.5358 0.4101 0.038 Uiso 1 1 calc R . .
C19 C 0.4831(5) 0.3977(14) 0.4107(4) 0.015(5) Uiso 1 1 d U . .
C20 C 0.4988(6) 0.3768(15) 0.3791(4) 0.029(6) Uiso 1 1 d U . .
C21 C 0.5008(6) 0.2589(14) 0.3407(5) 0.018(6) Uiso 1 1 d U . .
C22 C 0.5267(6) 0.3038(15) 0.3181(5) 0.051(7) Uiso 1 1 d U . .
H22 H 0.5359 0.3661 0.3197 0.061 Uiso 1 1 calc R . .
C23 C 0.5374(8) 0.2519(18) 0.2939(6) 0.090(8) Uiso 1 1 d U . .
H23A H 0.5557 0.2794 0.2786 0.108 Uiso 1 1 calc R . .
C24 C 0.5241(7) 0.1638(16) 0.2900(5) 0.068(7) Uiso 1 1 d U . .
H24 H 0.5333 0.1305 0.2727 0.081 Uiso 1 1 calc R . .
C25 C 0.4963(6) 0.1233(15) 0.3121(5) 0.030(6) Uiso 1 1 d U . .
C26 C 0.4824(8) -0.0373(16) 0.2918(5) 0.046(7) Uiso 1 1 d U . .
C27 C 0.4543(7) -0.1147(15) 0.2963(4) 0.034(6) Uiso 1 1 d U . .
C28 C 0.4637(7) -0.2033(13) 0.2853(4) 0.035(6) Uiso 1 1 d U . .
H28A H 0.4900 -0.2162 0.2728 0.042 Uiso 1 1 calc R . .
C29 C 0.4325(7) -0.2681(14) 0.2940(4) 0.041(6) Uiso 1 1 d U . .
H29 H 0.4377 -0.3284 0.2868 0.049 Uiso 1 1 calc R . .
C30 C 0.3937(6) -0.2549(13) 0.3121(4) 0.033(6) Uiso 1 1 d U . .
H30A H 0.3722 -0.3023 0.3175 0.040 Uiso 1 1 calc R . .
C31 C 0.3891(7) -0.1649(15) 0.3219(4) 0.035(6) Uiso 1 1 d U . .
C32 C 0.3486(7) -0.1483(15) 0.3421(4) 0.028(6) Uiso 1 1 d U . .
C33 C 0.3073(7) -0.0104(15) 0.3614(4) 0.031(6) Uiso 1 1 d U . .
C34 C 0.2735(6) -0.0469(13) 0.3803(4) 0.029(6) Uiso 1 1 d U . .
H34A H 0.2715 -0.1110 0.3833 0.034 Uiso 1 1 calc R . .
C35 C 0.2431(6) 0.0115(12) 0.3944(4) 0.019(6) Uiso 1 1 d U . .
H35 H 0.2200 -0.0134 0.4074 0.023 Uiso 1 1 calc R . .
C36 C 0.2443(6) 0.1046(13) 0.3906(4) 0.025(6) Uiso 1 1 d U . .
H36A H 0.2224 0.1426 0.4008 0.030 Uiso 1 1 calc R . .
C37 C 0.2790(6) 0.1436(14) 0.3710(4) 0.019(6) Uiso 1 1 d U . .
C38 C 0.2545(7) 0.3121(16) 0.3740(5) 0.041(7) Uiso 1 1 d U . .
C39 C 0.2364(7) 0.4576(13) 0.3716(4) 0.057(7) Uiso 1 1 d U . .
H39A H 0.2068 0.4363 0.3814 0.068 Uiso 1 1 calc R . .
H39B H 0.2569 0.4892 0.3870 0.068 Uiso 1 1 calc R . .
C40 C 0.2237(8) 0.5212(15) 0.3461(4) 0.049(7) Uiso 1 1 d U . .
C41 C 0.2512(8) 0.5929(16) 0.3410(5) 0.075(8) Uiso 1 1 d U . .
H41A H 0.2796 0.6013 0.3530 0.090 Uiso 1 1 calc R . .
C42 C 0.2403(8) 0.6544(16) 0.3193(5) 0.075(8) Uiso 1 1 d U . .
H42 H 0.2624 0.7021 0.3153 0.090 Uiso 1 1 calc R . .
C43 C 0.1985(8) 0.6493(14) 0.3032(4) 0.055(7) Uiso 1 1 d U . .
H43A H 0.1910 0.6935 0.2881 0.066 Uiso 1 1 calc R . .
C44 C 0.1668(8) 0.5805(15) 0.3086(5) 0.073(7) Uiso 1 1 d U . .
H44 H 0.1374 0.5760 0.2973 0.088 Uiso 1 1 calc R . .
C45 C 0.1789(8) 0.5144(14) 0.3319(4) 0.060(7) Uiso 1 1 d U . .
H45 H 0.1568 0.4680 0.3373 0.072 Uiso 1 1 calc R . .
C46 C 0.4810(6) -0.2680(13) 0.3702(4) 0.025(6) Uiso 1 1 d U . .
C47 C 0.4957(6) -0.3504(13) 0.3568(4) 0.030(6) Uiso 1 1 d U . .
H47 H 0.4792 -0.4058 0.3607 0.036 Uiso 1 1 calc R . .
C48 C 0.5335(6) -0.3493(13) 0.3382(4) 0.037(6) Uiso 1 1 d U . .
H48 H 0.5434 -0.4049 0.3293 0.044 Uiso 1 1 calc R . .
C49 C 0.5574(6) -0.2726(13) 0.3319(4) 0.026(6) Uiso 1 1 d U . .
H49 H 0.5834 -0.2750 0.3186 0.031 Uiso 1 1 calc R . .
C50 C 0.5449(6) -0.1891(13) 0.3446(4) 0.030(6) Uiso 1 1 d U . .
H50 H 0.5624 -0.1351 0.3403 0.037 Uiso 1 1 calc R . .
C51 C 0.5061(6) -0.1873(12) 0.3638(4) 0.021(6) Uiso 1 1 d U . .
H51 H 0.4965 -0.1312 0.3725 0.026 Uiso 1 1 calc R . .
C52 C 0.4387(6) -0.2703(12) 0.3906(4) 0.034(6) Uiso 1 1 d U . .
H52A H 0.4118 -0.3040 0.3806 0.040 Uiso 1 1 calc R . .
H52B H 0.4478 -0.3026 0.4096 0.040 Uiso 1 1 calc R . .
C53 C 0.3891(8) -0.1666(17) 0.4167(5) 0.041(7) Uiso 1 1 d U . .
C54 C 0.3477(6) -0.0368(13) 0.4384(4) 0.009(5) Uiso 1 1 d U . .
C55 C 0.3167(6) -0.0806(13) 0.4581(4) 0.024(6) Uiso 1 1 d U . .
H55 H 0.3160 -0.1452 0.4595 0.029 Uiso 1 1 calc R . .
C56 C 0.2877(6) -0.0276(12) 0.4750(4) 0.023(6) Uiso 1 1 d U . .
H56 H 0.2668 -0.0557 0.4888 0.027 Uiso 1 1 calc R . .
C57 C 0.2882(6) 0.0669(11) 0.4725(4) 0.010(5) Uiso 1 1 d U . .
H57 H 0.2684 0.1016 0.4853 0.012 Uiso 1 1 calc R . .
C58 C 0.3165(6) 0.1128(14) 0.4520(4) 0.015(6) Uiso 1 1 d U . .
C59 C 0.3033(7) 0.2741(14) 0.4597(4) 0.027(6) Uiso 1 1 d U . .
C60 C 0.3192(6) 0.3651(13) 0.4506(4) 0.021(6) Uiso 1 1 d U . .
C61 C 0.3116(5) 0.4394(12) 0.4704(4) 0.022(6) Uiso 1 1 d U . .
H61 H 0.2986 0.4309 0.4897 0.026 Uiso 1 1 calc R . .
C62 C 0.3242(5) 0.5253(13) 0.4599(4) 0.025(6) Uiso 1 1 d U . .
H62 H 0.3198 0.5768 0.4726 0.030 Uiso 1 1 calc R . .
C63 C 0.3422(5) 0.5375(13) 0.4327(4) 0.027(6) Uiso 1 1 d U . .
H63 H 0.3506 0.5967 0.4259 0.032 Uiso 1 1 calc R . .
C64 C 0.3484(6) 0.4621(15) 0.4149(4) 0.025(6) Uiso 1 1 d U . .
C65 C 0.3659(6) 0.4745(17) 0.3843(5) 0.038(6) Uiso 1 1 d U . .
C66 C 0.3860(6) 0.3943(15) 0.3356(5) 0.028(6) Uiso 1 1 d U . .
C67 C 0.4099(6) 0.4654(14) 0.3216(4) 0.048(7) Uiso 1 1 d U . .
H67 H 0.4173 0.5221 0.3311 0.058 Uiso 1 1 calc R . .
C68 C 0.4218(6) 0.4442(14) 0.2922(5) 0.050(7) Uiso 1 1 d U . .
H68 H 0.4373 0.4899 0.2808 0.060 Uiso 1 1 calc R . .
C69 C 0.4128(6) 0.3646(13) 0.2789(4) 0.035(6) Uiso 1 1 d U . .
H69 H 0.4238 0.3526 0.2592 0.042 Uiso 1 1 calc R . .
C70 C 0.3870(6) 0.2988(15) 0.2943(5) 0.036(6) Uiso 1 1 d U . .
C71 C 0.3905(8) 0.1627(17) 0.2575(5) 0.051(7) Uiso 1 1 d U . .
C72 C 0.3730(8) 0.0750(16) 0.2565(4) 0.044(6) Uiso 1 1 d U . .
C73 C 0.4005(7) 0.0143(15) 0.2366(4) 0.055(7) Uiso 1 1 d U . .
H73 H 0.4283 0.0323 0.2261 0.065 Uiso 1 1 calc R . .
C74 C 0.3814(7) -0.0676(15) 0.2353(4) 0.051(7) Uiso 1 1 d U . .
H74 H 0.3976 -0.1081 0.2222 0.061 Uiso 1 1 calc R . .
C75 C 0.3441(7) -0.1048(15) 0.2485(4) 0.052(7) Uiso 1 1 d U . .
H75 H 0.3341 -0.1665 0.2462 0.062 Uiso 1 1 calc R . .
C76 C 0.3209(8) -0.0373(17) 0.2671(4) 0.046(7) Uiso 1 1 d U . .
C77 C 0.2785(8) -0.0707(17) 0.2816(4) 0.047(7) Uiso 1 1 d U . .
C78 C 0.2123(7) -0.0011(15) 0.3135(4) 0.031(6) Uiso 1 1 d U . .
C79 C 0.1869(6) -0.0737(13) 0.3235(4) 0.027(6) Uiso 1 1 d U . .
H79 H 0.1960 -0.1338 0.3180 0.033 Uiso 1 1 calc R . .
C80 C 0.1488(6) -0.0610(13) 0.3413(4) 0.024(6) Uiso 1 1 d U . .
H80 H 0.1321 -0.1133 0.3481 0.029 Uiso 1 1 calc R . .
C81 C 0.1327(6) 0.0243(13) 0.3502(4) 0.028(6) Uiso 1 1 d U . .
H81 H 0.1057 0.0323 0.3626 0.033 Uiso 1 1 calc R . .
C82 C 0.1585(7) 0.0949(15) 0.3397(4) 0.025(6) Uiso 1 1 d U . .
C83 C 0.1185(7) 0.2245(16) 0.3674(5) 0.033(6) Uiso 1 1 d U . .
C84 C 0.0836(6) 0.3590(12) 0.3849(4) 0.034(6) Uiso 1 1 d U . .
H84A H 0.0640 0.3139 0.3957 0.041 Uiso 1 1 calc R . .
H84B H 0.0615 0.4027 0.3746 0.041 Uiso 1 1 calc R . .
C85 C 0.1158(6) 0.4093(13) 0.4071(4) 0.023(6) Uiso 1 1 d U . .
C86 C 0.1415(6) 0.3589(12) 0.4291(4) 0.020(6) Uiso 1 1 d U . .
H86 H 0.1369 0.2947 0.4300 0.024 Uiso 1 1 calc R . .
C87 C 0.1735(6) 0.3996(14) 0.4493(4) 0.041(6) Uiso 1 1 d U . .
H87 H 0.1910 0.3643 0.4639 0.049 Uiso 1 1 calc R . .
C88 C 0.1792(6) 0.4925(13) 0.4479(4) 0.039(6) Uiso 1 1 d U . .
H88 H 0.2021 0.5218 0.4609 0.046 Uiso 1 1 calc R . .
C89 C 0.1514(6) 0.5442(13) 0.4274(4) 0.029(6) Uiso 1 1 d U . .
H89 H 0.1545 0.6087 0.4275 0.034 Uiso 1 1 calc R . .
C90 C 0.1195(6) 0.5036(13) 0.4068(4) 0.030(6) Uiso 1 1 d U . .
H90 H 0.1008 0.5393 0.3930 0.037 Uiso 1 1 calc R . .
C91 C 0.2801(9) 0.4424(16) 0.1567(5) 0.064(7) Uiso 1 1 d U . .
C92 C 0.2520(10) 0.374(2) 0.1591(6) 0.116(10) Uiso 1 1 d U . .
H92 H 0.2241 0.3657 0.1465 0.139 Uiso 1 1 calc R . .
C93 C 0.2649(10) 0.3141(18) 0.1811(6) 0.111(9) Uiso 1 1 d U . .
H93 H 0.2446 0.2634 0.1848 0.134 Uiso 1 1 calc R . .
C94 C 0.3068(8) 0.3242(15) 0.1983(5) 0.078(8) Uiso 1 1 d U . .
H94 H 0.3127 0.2819 0.2142 0.093 Uiso 1 1 calc R . .
C95 C 0.3406(9) 0.3917(17) 0.1939(5) 0.110(9) Uiso 1 1 d U . .
H95 H 0.3703 0.3958 0.2049 0.132 Uiso 1 1 calc R . .
C96 C 0.3246(9) 0.4583(16) 0.1694(5) 0.084(8) Uiso 1 1 d U . .
H96 H 0.3441 0.5078 0.1634 0.101 Uiso 1 1 calc R . .
C97 C 0.2626(8) 0.5056(16) 0.1300(5) 0.101(9) Uiso 1 1 d U . .
H97A H 0.2903 0.5309 0.1193 0.121 Uiso 1 1 calc R . .
H97B H 0.2418 0.4715 0.1155 0.121 Uiso 1 1 calc R . .
C98 C 0.2461(7) 0.6393(16) 0.1286(6) 0.040(7) Uiso 1 1 d U . .
C99 C 0.2215(7) 0.8091(16) 0.1301(4) 0.031(6) Uiso 1 1 d U . .
C100 C 0.2560(6) 0.8519(13) 0.1104(4) 0.027(6) Uiso 1 1 d U . .
H100 H 0.2781 0.8142 0.1003 0.032 Uiso 1 1 calc R . .
C101 C 0.2580(6) 0.9448(13) 0.1060(4) 0.030(6) Uiso 1 1 d U . .
H101 H 0.2806 0.9676 0.0922 0.036 Uiso 1 1 calc R . .
C102 C 0.2291(6) 1.0070(14) 0.1204(4) 0.043(6) Uiso 1 1 d U . .
H102 H 0.2316 1.0712 0.1179 0.051 Uiso 1 1 calc R . .
C103 C 0.1956(7) 0.9643(15) 0.1391(4) 0.021(6) Uiso 1 1 d U . .
C104 C 0.1568(7) 1.1093(17) 0.1574(4) 0.039(6) Uiso 1 1 d U . .
C105 C 0.1177(7) 1.1321(14) 0.1776(4) 0.020(6) Uiso 1 1 d U . .
C106 C 0.1096(6) 1.2218(13) 0.1880(4) 0.025(6) Uiso 1 1 d U . .
H106 H 0.1306 1.2697 0.1824 0.030 Uiso 1 1 calc R . .
C107 C 0.0721(7) 1.2397(14) 0.2057(4) 0.044(6) Uiso 1 1 d U . .
H107 H 0.0676 1.3000 0.2130 0.052 Uiso 1 1 calc R . .
C108 C 0.0407(6) 1.1727(13) 0.2133(4) 0.025(6) Uiso 1 1 d U . .
H108 H 0.0134 1.1853 0.2250 0.030 Uiso 1 1 calc R . .
C109 C 0.0506(7) 1.0845(14) 0.2031(4) 0.024(6) Uiso 1 1 d U . .
C110 C 0.0201(7) 1.0063(15) 0.2070(5) 0.042(7) Uiso 1 1 d U . .
C111 C 0.0045(6) 0.8444(15) 0.1879(5) 0.026(6) Uiso 1 1 d U . .
C113 C -0.2107(6) 1.2737(10) 0.0548(4) 0.025(6) Uiso 1 1 d U . .
H113 H -0.2332 1.2786 0.0384 0.030 Uiso 1 1 calc R . .
C114 C 0.0463(6) 0.8820(13) 0.0292(4) 0.008(5) Uiso 1 1 d U . .
C116 C 0.0233(7) 1.0344(15) 0.0377(4) 0.027(6) Uiso 1 1 d U . .
C117 C 0.0532(6) 1.0661(14) 0.0159(4) 0.037(6) Uiso 1 1 d U . .
H117 H 0.0555 1.1291 0.0110 0.044 Uiso 1 1 calc R . .
C118 C 0.0790(6) 1.0018(13) 0.0021(4) 0.024(6) Uiso 1 1 d U . .
H118 H 0.1004 1.0224 -0.0127 0.029 Uiso 1 1 calc R . .
C119 C 0.0775(6) 0.9087(12) 0.0072(4) 0.017(6) Uiso 1 1 d U . .
H119 H 0.0965 0.8666 -0.0036 0.020 Uiso 1 1 calc R . .
C121 C 0.0587(7) 0.7151(14) 0.0291(5) 0.028(6) Uiso 1 1 d U . .
C122 C 0.0449(5) 0.6303(13) 0.0467(4) 0.011(5) Uiso 1 1 d U . .
C124 C 0.0179(5) 0.5725(14) 0.0905(4) 0.017(6) Uiso 1 1 d U . .
C125 C 0.0179(6) 0.4836(13) 0.0783(4) 0.031(6) Uiso 1 1 d U . .
H125 H 0.0068 0.4339 0.0899 0.037 Uiso 1 1 calc R . .
C126 C 0.0335(5) 0.4687(12) 0.0500(4) 0.019(6) Uiso 1 1 d U . .
H126 H 0.0343 0.4091 0.0416 0.023 Uiso 1 1 calc R . .
C127 C 0.0484(5) 0.5442(12) 0.0341(4) 0.019(6) Uiso 1 1 d U . .
H127 H 0.0609 0.5371 0.0146 0.023 Uiso 1 1 calc R . .
C128 C 0.3859(6) 0.5651(13) 0.0934(4) 0.024(6) Uiso 1 1 d U . .
C129 C 0.3822(6) 0.4715(13) 0.0935(4) 0.028(6) Uiso 1 1 d U . .
H129 H 0.4016 0.4361 0.1071 0.034 Uiso 1 1 calc R . .
C130 C 0.3498(6) 0.4295(14) 0.0737(4) 0.037(6) Uiso 1 1 d U . .
H130 H 0.3477 0.3648 0.0738 0.045 Uiso 1 1 calc R . .
C131 C 0.3210(7) 0.4776(14) 0.0542(4) 0.051(7) Uiso 1 1 d U . .
H131 H 0.2994 0.4465 0.0407 0.061 Uiso 1 1 calc R . .
C132 C 0.3231(6) 0.5714(13) 0.0540(4) 0.034(6) Uiso 1 1 d U . .
H132 H 0.3026 0.6063 0.0409 0.041 Uiso 1 1 calc R . .
C133 C 0.3562(6) 0.6137(13) 0.0734(4) 0.025(6) Uiso 1 1 d U . .
H133 H 0.3587 0.6783 0.0731 0.030 Uiso 1 1 calc R . .
C134 C 0.4175(6) 0.6165(12) 0.1148(4) 0.040(6) Uiso 1 1 d U . .
H13A H 0.4404 0.5737 0.1248 0.048 Uiso 1 1 calc R . .
H13B H 0.4363 0.6618 0.1036 0.048 Uiso 1 1 calc R . .
C135 C 0.3816(6) 0.7496(15) 0.1332(5) 0.029(6) Uiso 1 1 d U . .
C136 C 0.3407(7) 0.8785(14) 0.1609(4) 0.019(6) Uiso 1 1 d U . .
C137 C 0.3660(6) 0.9530(13) 0.1512(4) 0.023(6) Uiso 1 1 d U . .
H137 H 0.3933 0.9473 0.1389 0.028 Uiso 1 1 calc R . .
C138 C 0.3493(6) 1.0359(13) 0.1604(4) 0.030(6) Uiso 1 1 d U . .
H138 H 0.3650 1.0894 0.1536 0.036 Uiso 1 1 calc R . .
C139 C 0.3111(6) 1.0455(14) 0.1787(4) 0.033(6) Uiso 1 1 d U . .
H139 H 0.3017 1.1047 0.1850 0.040 Uiso 1 1 calc R . .
C140 C 0.2861(7) 0.9714(14) 0.1883(4) 0.027(6) Uiso 1 1 d U . .
C141 C 0.2218(7) 1.0382(17) 0.2206(4) 0.040(7) Uiso 1 1 d U . .
C142 C 0.1785(7) 1.0010(17) 0.2347(4) 0.044(7) Uiso 1 1 d U . .
C143 C 0.1555(7) 1.0709(14) 0.2529(4) 0.047(6) Uiso 1 1 d U . .
H143 H 0.1658 1.1325 0.2548 0.057 Uiso 1 1 calc R . .
C144 C 0.1175(7) 1.0343(14) 0.2666(4) 0.037(6) Uiso 1 1 d U . .
H144 H 0.1016 1.0753 0.2796 0.045 Uiso 1 1 calc R . .
C145 C 0.0978(8) 0.9508(15) 0.2653(4) 0.062(7) Uiso 1 1 d U . .
H145 H 0.0699 0.9322 0.2755 0.074 Uiso 1 1 calc R . .
C146 C 0.1259(8) 0.8929(16) 0.2456(5) 0.047(7) Uiso 1 1 d U . .
C147 C 0.1080(8) 0.8046(17) 0.2449(5) 0.053(7) Uiso 1 1 d U . .
C148 C 0.1108(6) 0.6650(14) 0.2079(5) 0.030(6) Uiso 1 1 d U . .
C149 C 0.0850(6) 0.6007(14) 0.2238(4) 0.038(6) Uiso 1 1 d U . .
H149 H 0.0754 0.6129 0.2438 0.046 Uiso 1 1 calc R . .
C150 C 0.0740(6) 0.5226(14) 0.2107(5) 0.051(7) Uiso 1 1 d U . .
H150 H 0.0570 0.4788 0.2221 0.062 Uiso 1 1 calc R . .
C151 C 0.0856(6) 0.4997(14) 0.1812(4) 0.043(6) Uiso 1 1 d U . .
H151 H 0.0770 0.4438 0.1716 0.052 Uiso 1 1 calc R . .
C152 C 0.1120(6) 0.5710(14) 0.1672(4) 0.025(6) Uiso 1 1 d U . .
C153 C 0.1326(6) 0.4822(16) 0.1208(5) 0.034(6) Uiso 1 1 d U . .
C154 C 0.1491(6) 0.4915(15) 0.0893(4) 0.023(6) Uiso 1 1 d U . .
C155 C 0.1554(6) 0.4113(13) 0.0732(4) 0.032(6) Uiso 1 1 d U . .
H155 H 0.1486 0.3531 0.0815 0.038 Uiso 1 1 calc R . .
C156 C 0.1722(5) 0.4213(13) 0.0445(4) 0.030(6) Uiso 1 1 d U . .
H156 H 0.1760 0.3690 0.0321 0.036 Uiso 1 1 calc R . .
C157 C 0.1834(6) 0.5047(13) 0.0337(4) 0.025(6) Uiso 1 1 d U . .
H157 H 0.1959 0.5108 0.0141 0.030 Uiso 1 1 calc R . .
C158 C 0.1764(6) 0.5817(14) 0.0515(5) 0.028(6) Uiso 1 1 d U . .
C159 C 0.1919(7) 0.6697(15) 0.0405(5) 0.038(6) Uiso 1 1 d U . .
C160 C 0.1812(6) 0.8365(13) 0.0494(4) 0.005(5) Uiso 1 1 d U . .
C161 C 0.2122(6) 0.8752(13) 0.0292(4) 0.025(6) Uiso 1 1 d U . .
H161 H 0.2313 0.8377 0.0168 0.030 Uiso 1 1 calc R . .
C162 C 0.2147(6) 0.9676(13) 0.0272(4) 0.023(6) Uiso 1 1 d U . .
H162 H 0.2366 0.9928 0.0134 0.028 Uiso 1 1 calc R . .
C163 C 0.1878(6) 1.0274(13) 0.0437(4) 0.024(6) Uiso 1 1 d U . .
H163 H 0.1910 1.0917 0.0419 0.029 Uiso 1 1 calc R . .
C164 C 0.1555(7) 0.9870(14) 0.0631(4) 0.015(6) Uiso 1 1 d U . .
C165 C 0.1159(7) 1.1208(16) 0.0839(4) 0.024(6) Uiso 1 1 d U . .
C166 C 0.0679(6) 1.2266(12) 0.1096(4) 0.033(6) Uiso 1 1 d U . .
H16A H 0.0605 1.2595 0.0905 0.040 Uiso 1 1 calc R . .
H16B H 0.0952 1.2578 0.1200 0.040 Uiso 1 1 calc R . .
C167 C 0.0237(6) 1.2280(12) 0.1297(3) 0.015(5) Uiso 1 1 d U . .
C168 C 0.0090(6) 1.3124(12) 0.1417(4) 0.025(6) Uiso 1 1 d U . .
H168 H 0.0255 1.3671 0.1371 0.030 Uiso 1 1 calc R . .
C169 C -0.2279(7) 1.2561(11) 0.0835(4) 0.040(6) Uiso 1 1 d U . .
H169 H -0.2612 1.2468 0.0865 0.048 Uiso 1 1 calc R . .
C170 C -0.1947(7) 1.2524(12) 0.1074(5) 0.050(7) Uiso 1 1 d U . .
H170 H -0.2049 1.2422 0.1274 0.060 Uiso 1 1 calc R . .
C171 C -0.1462(7) 1.2642(12) 0.1015(5) 0.048(6) Uiso 1 1 d U . .
H171 H -0.1235 1.2603 0.1179 0.057 Uiso 1 1 calc R . .
C172 C -0.1297(7) 1.2809(11) 0.0735(4) 0.020(6) Uiso 1 1 d U . .
C173 C -0.1629(7) 1.2843(11) 0.0496(4) 0.031(6) Uiso 1 1 d U . .
H173 H -0.1524 1.2938 0.0296 0.038 Uiso 1 1 calc R . .
C174 C -0.0026(5) 1.1484(11) 0.1364(3) 0.008(5) Uiso 1 1 d U . .
H174 H 0.0065 1.0916 0.1280 0.009 Uiso 1 1 calc R . .
C175 C -0.0413(6) 1.1527(12) 0.1551(3) 0.023(6) Uiso 1 1 d U . .
H175 H -0.0587 1.0989 0.1597 0.028 Uiso 1 1 calc R . .
C176 C -0.0547(6) 1.2369(12) 0.1671(3) 0.021(6) Uiso 1 1 d U . .
H176 H -0.0813 1.2401 0.1800 0.026 Uiso 1 1 calc R . .
C177 C -0.0301(6) 1.3139(13) 0.1605(4) 0.028(6) Uiso 1 1 d U . .
H177 H -0.0399 1.3704 0.1689 0.034 Uiso 1 1 calc R . .
C178 C -0.0192(7) 1.1771(15) 0.0531(4) 0.025(6) Uiso 1 1 d U . .
C181 C -0.0769(6) 1.2864(12) 0.0678(4) 0.030(6) Uiso 1 1 d U . .
H18A H -0.0713 1.3166 0.0482 0.036 Uiso 1 1 calc R . .
H18B H -0.0600 1.3215 0.0839 0.036 Uiso 1 1 calc R . .
C184 C 0.0018(6) 0.5921(16) 0.1220(5) 0.034(6) Uiso 1 1 d U . .
C186 C -0.0012(6) 0.7129(14) 0.1609(4) 0.018(6) Uiso 1 1 d U . .
C187 C -0.0272(6) 0.6691(14) 0.1826(4) 0.043(6) Uiso 1 1 d U . .
H187 H -0.0371 0.6072 0.1808 0.051 Uiso 1 1 calc R . .
C188 C -0.0377(7) 0.7225(16) 0.2070(5) 0.073(7) Uiso 1 1 d U . .
H188 H -0.0569 0.6964 0.2221 0.087 Uiso 1 1 calc R . .
C189 C -0.0224(7) 0.8112(15) 0.2111(5) 0.063(7) Uiso 1 1 d U . .
H189 H -0.0297 0.8463 0.2284 0.076 Uiso 1 1 calc R . .
C301 C 0.3876(5) 0.8546(11) 0.0437(4) 0.021(6) Uiso 1 1 d U . .
H301 H 0.3983 0.8253 0.0631 0.025 Uiso 1 1 calc R . .
C302 C 0.1112(5) 0.1244(10) 0.4552(4) 0.018(6) Uiso 1 1 d U . .
H302 H 0.1013 0.1500 0.4351 0.022 Uiso 1 1 calc R . .
